data_1570724
loop_
_publ_author_name
'Bulger, Ana S.'
'Nasrallah, Daniel J.'
'Tena Meza, Arismel'
'Garg, Neil K.'

_publ_section_title
;
 Enantioselective nickel-catalyzed Mizoroki-Heck cyclizations of amide
 electrophiles.
;
_journal_issue 7
_journal_name_full 'Chemical science'
_journal_page_first 2593
_journal_page_last 2600
_journal_paper_doi 10.1039/d3sc05797f
_journal_volume 15
_journal_year 2024
_chemical_absolute_configuration rmad
_chemical_formula_moiety 'C22 H23 Br N2 O2 S'
_chemical_formula_sum 'C22 H23 Br N2 O2 S'
_chemical_formula_weight 459.39
_space_group_crystal_system monoclinic
_space_group_IT_number 4
_space_group_name_Hall 'P 2yb'
_space_group_name_H-M_alt 'P 1 21 1'
_atom_sites_solution_hydrogens mixed
_audit_creation_method SHELXL-2014/6
_audit_update_record
;
2023-06-21 deposited with the CCDC.	2024-01-08 downloaded from the CCDC.
;
_cell_angle_alpha 90
_cell_angle_beta 93.0090(10)
_cell_angle_gamma 90
_cell_formula_units_Z 4
_cell_length_a 9.5459(2)
_cell_length_b 19.1854(5)
_cell_length_c 11.5679(3)
_cell_measurement_reflns_used 8933
_cell_measurement_temperature 100(2)
_cell_measurement_theta_max 68.92
_cell_measurement_theta_min 3.83
_cell_volume 2115.65(9)
_computing_cell_refinement 'Bruker SAINT'
_computing_data_collection 'Bruker APEX2'
_computing_data_reduction 'Bruker SAINT'
_computing_molecular_graphics 'Bruker SHELXTL'
_computing_publication_material 'Bruker SHELXTL'
_computing_structure_refinement 'SHELXL-2014/6 (Sheldrick, 2014)'
_computing_structure_solution 'SHELXS-97 (Sheldrick 2008)'
_diffrn_ambient_temperature 100(2)
_diffrn_detector_area_resol_mean 8.3333
_diffrn_measured_fraction_theta_full 0.998
_diffrn_measured_fraction_theta_max 0.986
_diffrn_measurement_device_type 'Bruker APEX-II CCD'
_diffrn_measurement_method '\f and \w scans'
_diffrn_radiation_type CuK\a
_diffrn_radiation_wavelength 1.54178
_diffrn_reflns_av_R_equivalents 0.0457
_diffrn_reflns_av_unetI/netI 0.0536
_diffrn_reflns_Laue_measured_fraction_full 0.998
_diffrn_reflns_Laue_measured_fraction_max 0.986
_diffrn_reflns_limit_h_max 11
_diffrn_reflns_limit_h_min -11
_diffrn_reflns_limit_k_max 23
_diffrn_reflns_limit_k_min -22
_diffrn_reflns_limit_l_max 13
_diffrn_reflns_limit_l_min -13
_diffrn_reflns_number 26366
_diffrn_reflns_point_group_measured_fraction_full 0.991
_diffrn_reflns_point_group_measured_fraction_max 0.975
_diffrn_reflns_theta_full 67.679
_diffrn_reflns_theta_max 69.613
_diffrn_reflns_theta_min 3.826
_diffrn_source 'I\mS micro--focus source'
_exptl_absorpt_coefficient_mu 3.728
_exptl_absorpt_correction_T_max 0.75
_exptl_absorpt_correction_T_min 0.64
_exptl_absorpt_correction_type multi-scan
_exptl_absorpt_process_details 'SADABS V2014/2 (Bruker AXS Inc.)'
_exptl_crystal_colour colorless
_exptl_crystal_density_diffrn 1.442
_exptl_crystal_description irregular
_exptl_crystal_F_000 944
_exptl_crystal_recrystallization_method 'Re-crystallisation from solvent: Ethanol'
_exptl_crystal_size_max .18
_exptl_crystal_size_mid .04
_exptl_crystal_size_min .04
_refine_diff_density_max 0.796
_refine_diff_density_min -0.497
_refine_diff_density_rms 0.063
_refine_ls_abs_structure_details
; 
 Flack x determined using 2977 quotients [(I+)-(I-)]/[(I+)+(I-)] 
 (Parsons, Flack and Wagner, Acta Cryst. B69 (2013) 249-259). 
;
_refine_ls_abs_structure_Flack -0.009(8)
_refine_ls_extinction_method none
_refine_ls_goodness_of_fit_ref 1.040
_refine_ls_hydrogen_treatment mixed
_refine_ls_matrix_type full
_refine_ls_number_parameters 513
_refine_ls_number_reflns 7768
_refine_ls_number_restraints 1
_refine_ls_restrained_S_all 1.040
_refine_ls_R_factor_all 0.0375
_refine_ls_R_factor_gt 0.0329
_refine_ls_shift/su_max 0.002
_refine_ls_shift/su_mean 0.000
_refine_ls_structure_factor_coef Fsqd
_refine_ls_weighting_details 'w=1/[\s^2^(Fo^2^)+(0.0315P)^2^] where P=(Fo^2^+2Fc^2^)/3'
_refine_ls_weighting_scheme calc
_refine_ls_wR_factor_gt 0.0700
_refine_ls_wR_factor_ref 0.0712
_reflns_Friedel_coverage 0.916
_reflns_Friedel_fraction_full 0.984
_reflns_Friedel_fraction_max 0.962
_reflns_number_gt 6827
_reflns_number_total 7768
_reflns_threshold_expression 'I > 2\s(I)'
_cod_data_source_file d3sc05797f2.cif
_cod_data_source_block cu_garg2304_a
_cod_depositor_comments 'Adding full bibliography for 1570724.cif.'
_cod_original_sg_symbol_H-M 'P 21'
_cod_database_code 1570724
_shelx_space_group_comment
; 
The symmetry employed for this shelxl refinement is uniquely defined 
by the following loop, which should always be used as a source of 
symmetry information in preference to the above space-group names. 
They are only intended as comments. 
;
_shelxl_version_number 2014/6

loop_
_space_group_symop_operation_xyz
'x, y, z'
'-x, y+1/2, -z'

loop_
_atom_site_label
_atom_site_type_symbol
_atom_site_fract_x
_atom_site_fract_y
_atom_site_fract_z
_atom_site_U_iso_or_equiv
_atom_site_adp_type
_atom_site_occupancy
_atom_site_site_symmetry_order
_atom_site_calc_flag
_atom_site_refinement_flags_posn
_atom_site_refinement_flags_adp
_atom_site_refinement_flags_occupancy
_atom_site_disorder_assembly
_atom_site_disorder_group
Br1 Br -0.07022(7) 0.17258(3) 0.34669(5) 0.03784(17) Uani 1 1 d . . . . .
S1 S 0.12928(13) 0.48487(6) 0.45795(10) 0.0215(3) Uani 1 1 d . . . . .
O1 O 0.0071(4) 0.52754(17) 0.4600(3) 0.0290(8) Uani 1 1 d . . . . .
O2 O 0.2382(4) 0.49999(17) 0.3818(3) 0.0276(8) Uani 1 1 d . . . . .
N1 N 0.2086(5) 0.4886(2) 0.5870(3) 0.0236(9) Uani 1 1 d . . . . .
H1N H 0.303(6) 0.479(3) 0.592(5) 0.028 Uiso 1 1 d . U . . .
N2 N 0.1269(5) 0.4728(2) 0.6799(3) 0.0244(9) Uani 1 1 d . . . . .
C1 C -0.0120(6) 0.2655(2) 0.3795(4) 0.0241(11) Uani 1 1 d . . . . .
C2 C -0.1099(6) 0.3132(2) 0.4133(4) 0.0243(11) Uani 1 1 d . . . . .
H2 H -0.2054 0.3002 0.4186 0.029 Uiso 1 1 calc R U . . .
C3 C -0.0658(5) 0.3806(2) 0.4394(4) 0.0221(11) Uani 1 1 d . . . . .
H3 H -0.1312 0.4144 0.4631 0.027 Uiso 1 1 calc R U . . .
C4 C 0.0738(5) 0.3986(2) 0.4308(4) 0.0192(10) Uani 1 1 d . . . . .
C5 C 0.1712(6) 0.3500(2) 0.3952(5) 0.0271(12) Uani 1 1 d . . . . .
H5 H 0.2665 0.3629 0.3881 0.033 Uiso 1 1 calc R U . . .
C6 C 0.1269(6) 0.2826(3) 0.3703(5) 0.0281(12) Uani 1 1 d . . . . .
H6 H 0.1919 0.2485 0.3470 0.034 Uiso 1 1 calc R U . . .
C7 C 0.1921(5) 0.4741(2) 0.7797(4) 0.0205(11) Uani 1 1 d . . . . .
C8 C 0.1158(6) 0.4607(2) 0.8851(4) 0.0237(11) Uani 1 1 d . . . . .
C9 C -0.0258(6) 0.4464(3) 0.8962(5) 0.0320(13) Uani 1 1 d . . . . .
H9 H -0.0881 0.4424 0.8297 0.038 Uiso 1 1 calc R U . . .
C10 C -0.0739(7) 0.4382(3) 1.0064(5) 0.0387(14) Uani 1 1 d . . . . .
H10 H -0.1701 0.4283 1.0159 0.046 Uiso 1 1 calc R U . . .
C11 C 0.0191(7) 0.4445(3) 1.1039(5) 0.0376(14) Uani 1 1 d . . . . .
H11 H -0.0155 0.4394 1.1790 0.045 Uiso 1 1 calc R U . . .
C12 C 0.1594(6) 0.4578(3) 1.0928(4) 0.0302(13) Uani 1 1 d . . . . .
H12 H 0.2217 0.4613 1.1593 0.036 Uiso 1 1 calc R U . . .
C13 C 0.2088(6) 0.4661(2) 0.9821(4) 0.0245(12) Uani 1 1 d . . . . .
C14 C 0.3565(5) 0.4817(3) 0.9481(4) 0.0239(11) Uani 1 1 d . . . . .
H14A H 0.4199 0.4423 0.9688 0.029 Uiso 1 1 calc R U . . .
H14B H 0.3930 0.5242 0.9877 0.029 Uiso 1 1 calc R U . . .
C15 C 0.3448(5) 0.4927(2) 0.8137(4) 0.0201(10) Uani 1 1 d . . . . .
C16 C 0.4468(6) 0.4453(3) 0.7533(4) 0.0242(12) Uani 1 1 d . . . . .
C17 C 0.4233(7) 0.3691(3) 0.7661(6) 0.0452(16) Uani 1 1 d . . . . .
H17A H 0.3229 0.3591 0.7475 0.054 Uiso 1 1 calc R U . . .
H17B H 0.4440 0.3561 0.8480 0.054 Uiso 1 1 calc R U . . .
C18 C 0.5093(10) 0.3241(4) 0.6917(9) 0.087(3) Uani 1 1 d . . . . .
H18A H 0.5181 0.2773 0.7275 0.104 Uiso 1 1 calc R U . . .
H18B H 0.4590 0.3186 0.6152 0.104 Uiso 1 1 calc R U . . .
C19 C 0.6480(9) 0.3508(4) 0.6747(9) 0.087(3) Uani 1 1 d . . . . .
H19A H 0.6925 0.3209 0.6173 0.105 Uiso 1 1 calc R U . . .
H19B H 0.7044 0.3467 0.7486 0.105 Uiso 1 1 calc R U . . .
C20 C 0.6545(7) 0.4252(4) 0.6341(6) 0.0492(17) Uani 1 1 d . . . . .
H20A H 0.7501 0.4437 0.6514 0.059 Uiso 1 1 calc R U . . .
H20B H 0.6355 0.4267 0.5492 0.059 Uiso 1 1 calc R U . . .
C21 C 0.5504(6) 0.4703(3) 0.6914(5) 0.0369(14) Uani 1 1 d . . . . .
H21 H 0.5583 0.5194 0.6835 0.044 Uiso 1 1 calc R U . . .
C22 C 0.3650(6) 0.5705(2) 0.7891(4) 0.0282(12) Uani 1 1 d . . . . .
H22A H 0.4614 0.5841 0.8123 0.042 Uiso 1 1 calc R U . . .
H22B H 0.2992 0.5978 0.8331 0.042 Uiso 1 1 calc R U . . .
H22C H 0.3473 0.5794 0.7062 0.042 Uiso 1 1 calc R U . . .
Br1A Br 0.50241(5) 0.72824(2) 0.65326(4) 0.02475(13) Uani 1 1 d . . . . .
S1A S 0.62134(13) 0.51558(6) 0.24351(10) 0.0196(3) Uani 1 1 d . . . . .
O1A O 0.4908(4) 0.48475(16) 0.2049(3) 0.0236(8) Uani 1 1 d . . . . .
O2A O 0.7402(4) 0.47336(16) 0.2767(3) 0.0238(8) Uani 1 1 d . . . . .
N1A N 0.6756(5) 0.5640(2) 0.1364(3) 0.0219(9) Uani 1 1 d . . . . .
H1AN H 0.766(6) 0.580(3) 0.155(4) 0.026 Uiso 1 1 d . U . . .
N2A N 0.5760(5) 0.61353(19) 0.0977(3) 0.0216(9) Uani 1 1 d . . . . .
C1A C 0.5384(5) 0.6650(2) 0.5326(4) 0.0200(10) Uani 1 1 d . . . . .
C2A C 0.4346(5) 0.6545(2) 0.4449(4) 0.0241(11) Uani 1 1 d . . . . .
H2A H 0.3477 0.6786 0.4454 0.029 Uiso 1 1 calc R U . . .
C3A C 0.4615(5) 0.6080(2) 0.3571(4) 0.0222(11) Uani 1 1 d . . . . .
H3A H 0.3923 0.6000 0.2965 0.027 Uiso 1 1 calc R U . . .
C4A C 0.5884(5) 0.5733(2) 0.3572(4) 0.0180(10) Uani 1 1 d . . . . .
C5A C 0.6918(5) 0.5834(2) 0.4451(4) 0.0224(11) Uani 1 1 d . . . . .
H5A H 0.7784 0.5590 0.4444 0.027 Uiso 1 1 calc R U . . .
C6A C 0.6660(5) 0.6300(2) 0.5344(4) 0.0237(11) Uani 1 1 d . . . . .
H6A H 0.7347 0.6376 0.5954 0.028 Uiso 1 1 calc R U . . .
C7A C 0.6203(5) 0.6653(3) 0.0393(4) 0.0232(11) Uani 1 1 d . . . . .
C8A C 0.5230(6) 0.7176(2) -0.0084(4) 0.0214(11) Uani 1 1 d . . . . .
C9A C 0.3761(6) 0.7187(3) -0.0060(4) 0.0298(12) Uani 1 1 d . . . . .
H9A H 0.3270 0.6830 0.0319 0.036 Uiso 1 1 calc R U . . .
C10A C 0.3048(7) 0.7735(3) -0.0608(5) 0.0338(13) Uani 1 1 d . . . . .
H10A H 0.2053 0.7754 -0.0613 0.041 Uiso 1 1 calc R U . . .
C11A C 0.3786(7) 0.8260(3) -0.1151(5) 0.0338(14) Uani 1 1 d . . . . .
H11A H 0.3282 0.8629 -0.1529 0.041 Uiso 1 1 calc R U . . .
C12A C 0.5231(6) 0.8254(2) -0.1150(4) 0.0287(13) Uani 1 1 d . . . . .
H12A H 0.5721 0.8619 -0.1508 0.034 Uiso 1 1 calc R U . . .
C13A C 0.5958(6) 0.7701(2) -0.0614(4) 0.0242(12) Uani 1 1 d . . . . .
C14A C 0.7512(6) 0.7571(3) -0.0514(5) 0.0297(13) Uani 1 1 d . . . . .
H14C H 0.7987 0.7923 -0.0005 0.036 Uiso 1 1 calc R U . . .
H14D H 0.7914 0.7591 -0.1285 0.036 Uiso 1 1 calc R U . . .
C15A C 0.7690(6) 0.6823(3) 0.0020(4) 0.0253(12) Uani 1 1 d . . . . .
C16A C 0.8744(6) 0.6844(3) 0.1061(5) 0.0281(12) Uani 1 1 d . . . . .
C17A C 0.9957(7) 0.6503(4) 0.1119(6) 0.0513(18) Uani 1 1 d . . . . .
H17C H 1.0188 0.6217 0.0486 0.062 Uiso 1 1 calc R U . . .
C18A C 1.1001(7) 0.6556(5) 0.2174(7) 0.071(3) Uani 1 1 d . . . . .
H18C H 1.1305 0.6081 0.2407 0.085 Uiso 1 1 calc R U . . .
H18D H 1.1841 0.6816 0.1949 0.085 Uiso 1 1 calc R U . . .
C19A C 1.0404(10) 0.6910(4) 0.3183(7) 0.076(3) Uani 1 1 d . . . . .
H19C H 0.9928 0.6551 0.3637 0.091 Uiso 1 1 calc R U . . .
H19D H 1.1197 0.7091 0.3681 0.091 Uiso 1 1 calc R U . . .
C20A C 0.9434(9) 0.7471(6) 0.2963(7) 0.084(3) Uani 1 1 d . . . . .
H20C H 0.9946 0.7884 0.2694 0.101 Uiso 1 1 calc R U . . .
H20D H 0.8995 0.7598 0.3691 0.101 Uiso 1 1 calc R U . . .
C21A C 0.8319(6) 0.7274(3) 0.2071(5) 0.0390(13) Uani 1 1 d . . . . .
H21A H 0.7883 0.7709 0.1763 0.047 Uiso 1 1 calc R U . . .
H21B H 0.7584 0.7015 0.2464 0.047 Uiso 1 1 calc R U . . .
C22A C 0.8038(7) 0.6312(3) -0.0932(5) 0.0367(14) Uani 1 1 d . . . . .
H22D H 0.8962 0.6423 -0.1214 0.055 Uiso 1 1 calc R U . . .
H22E H 0.7327 0.6346 -0.1572 0.055 Uiso 1 1 calc R U . . .
H22F H 0.8048 0.5836 -0.0621 0.055 Uiso 1 1 calc R U . . .

loop_
_atom_site_aniso_label
_atom_site_aniso_U_11
_atom_site_aniso_U_22
_atom_site_aniso_U_33
_atom_site_aniso_U_23
_atom_site_aniso_U_13
_atom_site_aniso_U_12
Br1 0.0393(4) 0.0258(3) 0.0487(4) -0.0064(3) 0.0046(3) -0.0073(3)
S1 0.0255(7) 0.0219(6) 0.0166(6) 0.0004(4) -0.0030(5) -0.0012(5)
O1 0.030(2) 0.0252(18) 0.031(2) -0.0044(15) -0.0057(17) 0.0061(15)
O2 0.033(2) 0.0306(19) 0.0195(18) 0.0010(14) 0.0070(16) -0.0085(15)
N1 0.018(2) 0.035(2) 0.018(2) 0.0016(17) 0.0004(19) -0.0016(18)
N2 0.023(2) 0.033(2) 0.018(2) -0.0033(17) 0.0043(19) -0.0039(18)
C1 0.029(3) 0.022(3) 0.021(3) 0.004(2) 0.000(2) -0.007(2)
C2 0.020(3) 0.029(3) 0.024(3) 0.002(2) 0.003(2) -0.003(2)
C3 0.019(3) 0.027(3) 0.020(3) 0.003(2) 0.002(2) 0.004(2)
C4 0.020(3) 0.025(2) 0.012(2) 0.0023(18) 0.000(2) 0.0032(18)
C5 0.019(3) 0.026(3) 0.037(3) 0.003(2) 0.005(2) -0.001(2)
C6 0.025(3) 0.024(3) 0.035(3) 0.000(2) 0.005(2) 0.004(2)
C7 0.027(3) 0.019(2) 0.015(2) -0.0008(18) 0.003(2) -0.002(2)
C8 0.029(3) 0.026(3) 0.017(2) -0.0032(19) 0.004(2) -0.001(2)
C9 0.029(3) 0.041(3) 0.026(3) -0.004(2) 0.005(3) -0.004(2)
C10 0.030(4) 0.047(3) 0.039(3) 0.006(3) 0.009(3) -0.003(3)
C11 0.039(4) 0.051(4) 0.025(3) 0.006(3) 0.013(3) 0.008(3)
C12 0.035(4) 0.038(3) 0.018(3) 0.003(2) 0.002(2) 0.013(2)
C13 0.030(3) 0.023(3) 0.021(3) -0.002(2) 0.005(2) 0.005(2)
C14 0.029(3) 0.029(3) 0.015(2) 0.000(2) 0.002(2) 0.006(2)
C15 0.026(3) 0.018(2) 0.016(2) 0.0014(18) 0.002(2) 0.0021(19)
C16 0.029(3) 0.029(3) 0.015(2) -0.001(2) 0.004(2) 0.003(2)
C17 0.053(4) 0.030(3) 0.054(4) -0.008(3) 0.017(3) -0.001(3)
C18 0.102(8) 0.035(4) 0.129(8) -0.006(4) 0.067(7) 0.015(4)
C19 0.078(7) 0.054(5) 0.136(8) 0.017(5) 0.067(6) 0.031(4)
C20 0.039(4) 0.067(4) 0.042(4) 0.005(3) 0.010(3) 0.013(3)
C21 0.029(3) 0.042(3) 0.040(3) 0.000(3) 0.008(3) 0.001(2)
C22 0.038(3) 0.022(3) 0.024(3) 0.000(2) -0.006(2) -0.004(2)
Br1A 0.0264(3) 0.0240(2) 0.0243(3) -0.0068(2) 0.0055(2) -0.0015(2)
S1A 0.0267(7) 0.0166(5) 0.0153(6) 0.0009(4) -0.0001(5) -0.0002(5)
O1A 0.028(2) 0.0221(17) 0.0206(17) -0.0018(14) -0.0018(15) -0.0067(14)
O2A 0.028(2) 0.0214(17) 0.0212(17) 0.0008(13) -0.0024(16) 0.0059(14)
N1A 0.026(3) 0.022(2) 0.017(2) 0.0006(16) 0.0022(19) -0.0005(17)
N2A 0.028(3) 0.019(2) 0.018(2) 0.0009(16) -0.0046(18) 0.0018(17)
C1A 0.024(3) 0.018(2) 0.019(2) -0.0047(19) 0.006(2) -0.005(2)
C2A 0.023(3) 0.020(3) 0.029(3) -0.0011(19) -0.002(2) -0.0006(19)
C3A 0.022(3) 0.023(3) 0.022(3) -0.0009(19) -0.006(2) -0.0011(19)
C4A 0.024(3) 0.016(2) 0.014(2) 0.0011(18) 0.000(2) -0.0026(19)
C5A 0.023(3) 0.022(2) 0.021(3) 0.0012(19) -0.002(2) 0.003(2)
C6A 0.025(3) 0.026(3) 0.020(3) -0.003(2) -0.007(2) -0.002(2)
C7A 0.030(3) 0.026(3) 0.013(2) 0.000(2) -0.001(2) -0.004(2)
C8A 0.035(3) 0.015(2) 0.014(2) 0.0000(18) -0.003(2) 0.002(2)
C9A 0.037(3) 0.027(3) 0.025(3) -0.003(2) 0.003(2) 0.007(2)
C10A 0.036(4) 0.032(3) 0.033(3) -0.004(2) 0.001(3) 0.013(2)
C11A 0.050(4) 0.025(3) 0.026(3) -0.002(2) -0.003(3) 0.010(2)
C12A 0.051(4) 0.015(2) 0.020(3) -0.0045(19) 0.002(3) 0.000(2)
C13A 0.042(3) 0.019(2) 0.011(2) -0.0040(18) -0.006(2) 0.000(2)
C14A 0.036(4) 0.027(3) 0.026(3) 0.005(2) 0.002(3) -0.005(2)
C15A 0.031(3) 0.024(3) 0.021(3) 0.005(2) 0.001(2) 0.001(2)
C16A 0.027(3) 0.029(3) 0.029(3) 0.010(2) 0.006(2) -0.004(2)
C17A 0.035(4) 0.072(5) 0.049(4) 0.027(3) 0.018(3) 0.018(3)
C18A 0.017(3) 0.127(7) 0.069(5) 0.064(5) 0.006(3) 0.006(4)
C19A 0.107(8) 0.046(5) 0.070(6) 0.006(4) -0.043(5) -0.006(4)
C20A 0.049(5) 0.154(10) 0.049(5) -0.014(5) -0.015(4) 0.012(5)
C21A 0.048(4) 0.034(3) 0.034(3) -0.001(3) -0.014(3) -0.003(3)
C22A 0.043(4) 0.041(3) 0.027(3) 0.001(2) 0.015(3) -0.002(3)

loop_
_atom_type_symbol
_atom_type_description
_atom_type_scat_dispersion_real
_atom_type_scat_dispersion_imag
_atom_type_scat_source
C C 0.0181 0.0091 'International Tables Vol C Tables 4.2.6.8 and 6.1.1.4'
H H 0.0000 0.0000 'International Tables Vol C Tables 4.2.6.8 and 6.1.1.4'
N N 0.0311 0.0180 'International Tables Vol C Tables 4.2.6.8 and 6.1.1.4'
O O 0.0492 0.0322 'International Tables Vol C Tables 4.2.6.8 and 6.1.1.4'
S S 0.3331 0.5567 'International Tables Vol C Tables 4.2.6.8 and 6.1.1.4'
Br Br -0.6763 1.2805 'International Tables Vol C Tables 4.2.6.8 and 6.1.1.4'

loop_
_geom_angle_atom_site_label_1
_geom_angle_atom_site_label_2
_geom_angle_atom_site_label_3
_geom_angle
_geom_angle_site_symmetry_1
_geom_angle_site_symmetry_3
_geom_angle_publ_flag
O1 S1 O2 121.1(2) . . ?
O1 S1 N1 107.4(2) . . ?
O2 S1 N1 103.7(2) . . ?
O1 S1 C4 107.7(2) . . ?
O2 S1 C4 107.6(2) . . ?
N1 S1 C4 108.9(2) . . ?
N2 N1 S1 116.2(3) . . ?
N2 N1 H1N 119(3) . . ?
S1 N1 H1N 117(3) . . ?
C7 N2 N1 115.1(4) . . ?
C2 C1 C6 122.3(5) . . ?
C2 C1 Br1 119.0(4) . . ?
C6 C1 Br1 118.8(4) . . ?
C1 C2 C3 118.5(5) . . ?
C1 C2 H2 120.7 . . ?
C3 C2 H2 120.7 . . ?
C4 C3 C2 119.9(5) . . ?
C4 C3 H3 120.1 . . ?
C2 C3 H3 120.1 . . ?
C3 C4 C5 121.0(5) . . ?
C3 C4 S1 120.1(4) . . ?
C5 C4 S1 118.8(4) . . ?
C6 C5 C4 118.9(5) . . ?
C6 C5 H5 120.5 . . ?
C4 C5 H5 120.5 . . ?
C1 C6 C5 119.4(5) . . ?
C1 C6 H6 120.3 . . ?
C5 C6 H6 120.3 . . ?
N2 C7 C8 120.2(5) . . ?
N2 C7 C15 130.3(4) . . ?
C8 C7 C15 109.4(4) . . ?
C9 C8 C13 121.3(5) . . ?
C9 C8 C7 129.4(5) . . ?
C13 C8 C7 109.3(5) . . ?
C10 C9 C8 118.5(5) . . ?
C10 C9 H9 120.7 . . ?
C8 C9 H9 120.7 . . ?
C9 C10 C11 120.2(6) . . ?
C9 C10 H10 119.9 . . ?
C11 C10 H10 119.9 . . ?
C12 C11 C10 121.2(5) . . ?
C12 C11 H11 119.4 . . ?
C10 C11 H11 119.4 . . ?
C11 C12 C13 119.0(5) . . ?
C11 C12 H12 120.5 . . ?
C13 C12 H12 120.5 . . ?
C12 C13 C8 119.8(5) . . ?
C12 C13 C14 128.7(5) . . ?
C8 C13 C14 111.5(4) . . ?
C13 C14 C15 105.4(4) . . ?
C13 C14 H14A 110.7 . . ?
C15 C14 H14A 110.7 . . ?
C13 C14 H14B 110.7 . . ?
C15 C14 H14B 110.7 . . ?
H14A C14 H14B 108.8 . . ?
C16 C15 C7 111.4(4) . . ?
C16 C15 C22 113.9(4) . . ?
C7 C15 C22 107.8(4) . . ?
C16 C15 C14 111.1(4) . . ?
C7 C15 C14 104.0(4) . . ?
C22 C15 C14 108.2(4) . . ?
C21 C16 C17 121.7(5) . . ?
C21 C16 C15 122.5(5) . . ?
C17 C16 C15 115.8(5) . . ?
C16 C17 C18 114.8(6) . . ?
C16 C17 H17A 108.6 . . ?
C18 C17 H17A 108.6 . . ?
C16 C17 H17B 108.6 . . ?
C18 C17 H17B 108.6 . . ?
H17A C17 H17B 107.5 . . ?
C19 C18 C17 114.1(7) . . ?
C19 C18 H18A 108.7 . . ?
C17 C18 H18A 108.7 . . ?
C19 C18 H18B 108.7 . . ?
C17 C18 H18B 108.7 . . ?
H18A C18 H18B 107.6 . . ?
C18 C19 C20 115.7(7) . . ?
C18 C19 H19A 108.4 . . ?
C20 C19 H19A 108.4 . . ?
C18 C19 H19B 108.4 . . ?
C20 C19 H19B 108.4 . . ?
H19A C19 H19B 107.4 . . ?
C21 C20 C19 111.7(6) . . ?
C21 C20 H20A 109.3 . . ?
C19 C20 H20A 109.3 . . ?
C21 C20 H20B 109.3 . . ?
C19 C20 H20B 109.3 . . ?
H20A C20 H20B 107.9 . . ?
C16 C21 C20 123.7(5) . . ?
C16 C21 H21 118.1 . . ?
C20 C21 H21 118.1 . . ?
C15 C22 H22A 109.5 . . ?
C15 C22 H22B 109.5 . . ?
H22A C22 H22B 109.5 . . ?
C15 C22 H22C 109.5 . . ?
H22A C22 H22C 109.5 . . ?
H22B C22 H22C 109.5 . . ?
O1A S1A O2A 121.1(2) . . ?
O1A S1A N1A 107.5(2) . . ?
O2A S1A N1A 104.1(2) . . ?
O1A S1A C4A 107.9(2) . . ?
O2A S1A C4A 109.0(2) . . ?
N1A S1A C4A 106.4(2) . . ?
N2A N1A S1A 112.7(3) . . ?
N2A N1A H1AN 117(3) . . ?
S1A N1A H1AN 110(3) . . ?
C7A N2A N1A 117.1(4) . . ?
C6A C1A C2A 121.9(4) . . ?
C6A C1A Br1A 119.5(3) . . ?
C2A C1A Br1A 118.6(4) . . ?
C3A C2A C1A 118.3(5) . . ?
C3A C2A H2A 120.9 . . ?
C1A C2A H2A 120.9 . . ?
C4A C3A C2A 120.4(4) . . ?
C4A C3A H3A 119.8 . . ?
C2A C3A H3A 119.8 . . ?
C3A C4A C5A 121.4(4) . . ?
C3A C4A S1A 119.6(4) . . ?
C5A C4A S1A 119.1(4) . . ?
C4A C5A C6A 118.8(5) . . ?
C4A C5A H5A 120.6 . . ?
C6A C5A H5A 120.6 . . ?
C1A C6A C5A 119.2(4) . . ?
C1A C6A H6A 120.4 . . ?
C5A C6A H6A 120.4 . . ?
N2A C7A C8A 120.7(5) . . ?
N2A C7A C15A 130.1(5) . . ?
C8A C7A C15A 109.1(4) . . ?
C13A C8A C9A 121.5(5) . . ?
C13A C8A C7A 110.1(5) . . ?
C9A C8A C7A 128.4(5) . . ?
C10A C9A C8A 118.0(5) . . ?
C10A C9A H9A 121.0 . . ?
C8A C9A H9A 121.0 . . ?
C9A C10A C11A 120.3(6) . . ?
C9A C10A H10A 119.8 . . ?
C11A C10A H10A 119.8 . . ?
C12A C11A C10A 121.4(5) . . ?
C12A C11A H11A 119.3 . . ?
C10A C11A H11A 119.3 . . ?
C11A C12A C13A 118.8(5) . . ?
C11A C12A H12A 120.6 . . ?
C13A C12A H12A 120.6 . . ?
C8A C13A C12A 120.0(5) . . ?
C8A C13A C14A 111.1(4) . . ?
C12A C13A C14A 128.9(5) . . ?
C13A C14A C15A 105.6(4) . . ?
C13A C14A H14C 110.6 . . ?
C15A C14A H14C 110.6 . . ?
C13A C14A H14D 110.6 . . ?
C15A C14A H14D 110.6 . . ?
H14C C14A H14D 108.7 . . ?
C22A C15A C16A 115.2(5) . . ?
C22A C15A C7A 107.7(4) . . ?
C16A C15A C7A 111.3(4) . . ?
C22A C15A C14A 109.1(4) . . ?
C16A C15A C14A 109.9(4) . . ?
C7A C15A C14A 102.8(4) . . ?
C17A C16A C21A 120.1(5) . . ?
C17A C16A C15A 124.2(5) . . ?
C21A C16A C15A 115.7(5) . . ?
C16A C17A C18A 122.3(7) . . ?
C16A C17A H17C 118.9 . . ?
C18A C17A H17C 118.9 . . ?
C19A C18A C17A 113.2(6) . . ?
C19A C18A H18C 108.9 . . ?
C17A C18A H18C 108.9 . . ?
C19A C18A H18D 108.9 . . ?
C17A C18A H18D 108.9 . . ?
H18C C18A H18D 107.8 . . ?
C20A C19A C18A 118.2(7) . . ?
C20A C19A H19C 107.7 . . ?
C18A C19A H19C 107.7 . . ?
C20A C19A H19D 107.7 . . ?
C18A C19A H19D 107.7 . . ?
H19C C19A H19D 107.1 . . ?
C19A C20A C21A 111.3(8) . . ?
C19A C20A H20C 109.4 . . ?
C21A C20A H20C 109.4 . . ?
C19A C20A H20D 109.4 . . ?
C21A C20A H20D 109.4 . . ?
H20C C20A H20D 108.0 . . ?
C20A C21A C16A 117.7(6) . . ?
C20A C21A H21A 107.9 . . ?
C16A C21A H21A 107.9 . . ?
C20A C21A H21B 107.9 . . ?
C16A C21A H21B 107.9 . . ?
H21A C21A H21B 107.2 . . ?
C15A C22A H22D 109.5 . . ?
C15A C22A H22E 109.5 . . ?
H22D C22A H22E 109.5 . . ?
C15A C22A H22F 109.5 . . ?
H22D C22A H22F 109.5 . . ?
H22E C22A H22F 109.5 . . ?

loop_
_geom_bond_atom_site_label_1
_geom_bond_atom_site_label_2
_geom_bond_distance
_geom_bond_site_symmetry_2
_geom_bond_publ_flag
Br1 C1 1.899(5) . ?
S1 O1 1.427(4) . ?
S1 O2 1.427(4) . ?
S1 N1 1.640(4) . ?
S1 C4 1.762(5) . ?
N1 N2 1.394(6) . ?
N1 H1N 0.91(6) . ?
N2 C7 1.283(6) . ?
C1 C2 1.379(7) . ?
C1 C6 1.376(7) . ?
C2 C3 1.389(7) . ?
C2 H2 0.9500 . ?
C3 C4 1.385(7) . ?
C3 H3 0.9500 . ?
C4 C5 1.394(7) . ?
C5 C6 1.386(7) . ?
C5 H5 0.9500 . ?
C6 H6 0.9500 . ?
C7 C8 1.475(7) . ?
C7 C15 1.532(7) . ?
C8 C9 1.392(8) . ?
C8 C13 1.398(7) . ?
C9 C10 1.386(8) . ?
C9 H9 0.9500 . ?
C10 C11 1.404(8) . ?
C10 H10 0.9500 . ?
C11 C12 1.377(8) . ?
C11 H11 0.9500 . ?
C12 C13 1.396(7) . ?
C12 H12 0.9500 . ?
C13 C14 1.514(7) . ?
C14 C15 1.567(6) . ?
C14 H14A 0.9900 . ?
C14 H14B 0.9900 . ?
C15 C16 1.529(7) . ?
C15 C22 1.535(6) . ?
C16 C21 1.339(8) . ?
C16 C17 1.488(8) . ?
C17 C18 1.494(9) . ?
C17 H17A 0.9900 . ?
C17 H17B 0.9900 . ?
C18 C19 1.443(12) . ?
C18 H18A 0.9900 . ?
C18 H18B 0.9900 . ?
C19 C20 1.504(10) . ?
C19 H19A 0.9900 . ?
C19 H19B 0.9900 . ?
C20 C21 1.499(8) . ?
C20 H20A 0.9900 . ?
C20 H20B 0.9900 . ?
C21 H21 0.9500 . ?
C22 H22A 0.9800 . ?
C22 H22B 0.9800 . ?
C22 H22C 0.9800 . ?
Br1A C1A 1.894(4) . ?
S1A O1A 1.429(3) . ?
S1A O2A 1.430(3) . ?
S1A N1A 1.654(4) . ?
S1A C4A 1.760(5) . ?
N1A N2A 1.401(6) . ?
N1A H1AN 0.93(6) . ?
N2A C7A 1.285(6) . ?
C1A C6A 1.390(7) . ?
C1A C2A 1.395(7) . ?
C2A C3A 1.385(7) . ?
C2A H2A 0.9500 . ?
C3A C4A 1.383(7) . ?
C3A H3A 0.9500 . ?
C4A C5A 1.393(7) . ?
C5A C6A 1.397(7) . ?
C5A H5A 0.9500 . ?
C6A H6A 0.9500 . ?
C7A C8A 1.456(7) . ?
C7A C15A 1.541(7) . ?
C8A C13A 1.386(7) . ?
C8A C9A 1.404(7) . ?
C9A C10A 1.387(7) . ?
C9A H9A 0.9500 . ?
C10A C11A 1.397(8) . ?
C10A H10A 0.9500 . ?
C11A C12A 1.379(8) . ?
C11A H11A 0.9500 . ?
C12A C13A 1.394(7) . ?
C12A H12A 0.9500 . ?
C13A C14A 1.503(8) . ?
C14A C15A 1.568(7) . ?
C14A H14C 0.9900 . ?
C14A H14D 0.9900 . ?
C15A C22A 1.525(7) . ?
C15A C16A 1.528(7) . ?
C16A C17A 1.329(8) . ?
C16A C21A 1.504(8) . ?
C17A C18A 1.538(10) . ?
C17A H17C 0.9500 . ?
C18A C19A 1.489(11) . ?
C18A H18C 0.9900 . ?
C18A H18D 0.9900 . ?
C19A C20A 1.435(11) . ?
C19A H19C 0.9900 . ?
C19A H19D 0.9900 . ?
C20A C21A 1.491(9) . ?
C20A H20C 0.9900 . ?
C20A H20D 0.9900 . ?
C21A H21A 0.9900 . ?
C21A H21B 0.9900 . ?
C22A H22D 0.9800 . ?
C22A H22E 0.9800 . ?
C22A H22F 0.9800 . ?
